data_7201076
loop_
_publ_author_name
'Dai, Fangna'
'He, Haiyan'
'Gao, Dongliang'
'Ye, Fei'
'Qiu, Xiaoliang'
'Sun, Daofeng'

_publ_section_title
;
 Construction of copper metal--organic systems based on paddlewheel SBU
 through altering the substituent positions of new flexible carboxylate
 ligands
;
_journal_issue 11
_journal_name_full CrystEngComm
_journal_page_first 2516
_journal_paper_doi 10.1039/b904671b
_journal_volume 11
_journal_year 2009
_chemical_formula_sum 'C56 H60 Cu2 N4 O12 S4'
_chemical_formula_weight 1236.40
_chemical_name_systematic
;
?
;
_space_group_IT_number 2
_symmetry_cell_setting triclinic
_symmetry_space_group_name_Hall '-P 1'
_symmetry_space_group_name_H-M 'P -1'
_atom_sites_solution_hydrogens geom
_atom_sites_solution_primary direct
_atom_sites_solution_secondary difmap
_audit_creation_method SHELXL-97
_cell_angle_alpha 89.1180(10)
_cell_angle_beta 89.0410(10)
_cell_angle_gamma 79.8570(10)
_cell_formula_units_Z 1
_cell_length_a 10.4913(9)
_cell_length_b 11.0159(9)
_cell_length_c 12.4366(10)
_cell_measurement_reflns_used 3218
_cell_measurement_temperature 293(2)
_cell_measurement_theta_max 27.22
_cell_measurement_theta_min 2.47
_cell_volume 1414.5(2)
_computing_structure_refinement 'SHELXL-97 (Sheldrick, 1997)'
_diffrn_ambient_temperature 293(2)
_diffrn_measured_fraction_theta_full 0.939
_diffrn_measured_fraction_theta_max 0.939
_diffrn_radiation_monochromator graphite
_diffrn_radiation_source 'fine-focus sealed tube'
_diffrn_radiation_type MoK\a
_diffrn_radiation_wavelength 0.71073
_diffrn_reflns_av_R_equivalents 0.0156
_diffrn_reflns_av_sigmaI/netI 0.0378
_diffrn_reflns_limit_h_max 13
_diffrn_reflns_limit_h_min -13
_diffrn_reflns_limit_k_max 14
_diffrn_reflns_limit_k_min -10
_diffrn_reflns_limit_l_max 16
_diffrn_reflns_limit_l_min -13
_diffrn_reflns_number 8377
_diffrn_reflns_theta_full 27.57
_diffrn_reflns_theta_max 27.57
_diffrn_reflns_theta_min 1.88
_exptl_absorpt_coefficient_mu 0.964
_exptl_absorpt_correction_T_max 0.8689
_exptl_absorpt_correction_T_min 0.8306
_exptl_absorpt_correction_type multi-scan
_exptl_crystal_colour dark-blue
_exptl_crystal_density_diffrn 1.451
_exptl_crystal_density_method 'not measured'
_exptl_crystal_description block
_exptl_crystal_F_000 642
_exptl_crystal_size_max 0.20
_exptl_crystal_size_mid 0.15
_exptl_crystal_size_min 0.15
_refine_diff_density_max 1.022
_refine_diff_density_min -0.524
_refine_diff_density_rms 0.086
_refine_ls_extinction_method none
_refine_ls_goodness_of_fit_ref 1.065
_refine_ls_hydrogen_treatment constr
_refine_ls_matrix_type full
_refine_ls_number_parameters 341
_refine_ls_number_reflns 6148
_refine_ls_number_restraints 0
_refine_ls_restrained_S_all 1.065
_refine_ls_R_factor_all 0.0598
_refine_ls_R_factor_gt 0.0463
_refine_ls_shift/su_max 0.028
_refine_ls_shift/su_mean 0.001
_refine_ls_structure_factor_coef Fsqd
_refine_ls_weighting_details 'calc w=1/[\s^2^(Fo^2^)+(0.0950P)^2^+0.3744P] where P=(Fo^2^+2Fc^2^)/3'
_refine_ls_weighting_scheme calc
_refine_ls_wR_factor_gt 0.1396
_refine_ls_wR_factor_ref 0.1535
_reflns_number_gt 4928
_reflns_number_total 6148
_reflns_threshold_expression >2sigma(I)
_cod_data_source_file b904671b.txt
_cod_data_source_block test
_cod_original_sg_symbol_H-M P-1
_cod_database_code 7201076

loop_
_symmetry_equiv_pos_as_xyz
'x, y, z'
'-x, -y, -z'

loop_
_atom_site_label
_atom_site_type_symbol
_atom_site_fract_x
_atom_site_fract_y
_atom_site_fract_z
_atom_site_U_iso_or_equiv
_atom_site_adp_type
_atom_site_occupancy
_atom_site_symmetry_multiplicity
_atom_site_calc_flag
_atom_site_refinement_flags
_atom_site_disorder_assembly
_atom_site_disorder_group
Cu1 Cu 0.44597(3) 0.48183(3) -0.09174(3) 0.03188(13) Uani 1 1 d . . .
S1 S 0.35853(9) 0.32948(8) 0.33956(7) 0.0500(2) Uani 1 1 d . . .
S2 S 0.65956(9) 0.15519(7) 0.24660(6) 0.0426(2) Uani 1 1 d . . .
O1 O 0.3070(2) 0.4462(2) 0.00494(18) 0.0469(5) Uani 1 1 d . . .
O2 O 0.3962(2) 0.4767(2) 0.16248(17) 0.0419(5) Uani 1 1 d . . .
O3 O 0.6263(2) 0.33866(18) 0.08830(17) 0.0392(5) Uani 1 1 d . . .
O4 O 0.5355(2) 0.31079(19) -0.06863(17) 0.0445(5) Uani 1 1 d . . .
O5 O 0.3390(2) 0.4503(2) -0.23038(18) 0.0489(6) Uani 1 1 d . . .
O6 O 0.9495(6) -0.1700(5) 0.3859(6) 0.154(2) Uani 1 1 d . . .
N1 N 0.2436(3) 0.5221(3) -0.3849(2) 0.0584(8) Uani 1 1 d . . .
N2 N 1.0163(5) -0.1516(6) 0.2167(7) 0.125(2) Uani 1 1 d . . .
C1 C 0.3106(3) 0.4425(3) 0.1061(2) 0.0357(6) Uani 1 1 d . . .
C2 C 0.2035(3) 0.3900(3) 0.1622(2) 0.0361(6) Uani 1 1 d . . .
C3 C 0.0896(3) 0.3915(3) 0.1057(3) 0.0495(8) Uani 1 1 d . . .
H3A H 0.0822 0.4277 0.0376 0.059 Uiso 1 1 calc R . .
C4 C -0.0120(4) 0.3415(4) 0.1468(3) 0.0598(10) Uani 1 1 d . . .
H4A H -0.0883 0.3461 0.1087 0.072 Uiso 1 1 calc R . .
C5 C 0.0023(4) 0.2839(4) 0.2471(3) 0.0607(10) Uani 1 1 d . . .
H5A H -0.0645 0.2477 0.2760 0.073 Uiso 1 1 calc R . .
C6 C 0.1137(4) 0.2797(4) 0.3041(3) 0.0522(9) Uani 1 1 d . . .
H6A H 0.1211 0.2405 0.3711 0.063 Uiso 1 1 calc R . .
C7 C 0.2159(3) 0.3327(3) 0.2642(3) 0.0374(6) Uani 1 1 d . . .
C8 C 0.3652(4) 0.1915(3) 0.4217(3) 0.0532(9) Uani 1 1 d . . .
H8A H 0.2896 0.1991 0.4687 0.064 Uiso 1 1 calc R . .
H8B H 0.3667 0.1204 0.3764 0.064 Uiso 1 1 calc R . .
C9 C 0.4854(4) 0.1757(3) 0.4870(3) 0.0469(8) Uani 1 1 d . . .
C10 C 0.4763(4) 0.2317(4) 0.5870(3) 0.0580(10) Uani 1 1 d . . .
H10A H 0.3977 0.2782 0.6090 0.070 Uiso 1 1 calc R . .
C11 C 0.5811(5) 0.2198(4) 0.6542(3) 0.0691(12) Uani 1 1 d . . .
H11A H 0.5733 0.2590 0.7203 0.083 Uiso 1 1 calc R . .
C12 C 0.6961(5) 0.1504(4) 0.6234(3) 0.0688(12) Uani 1 1 d . . .
H12A H 0.7667 0.1409 0.6689 0.083 Uiso 1 1 calc R . .
C13 C 0.7075(4) 0.0934(4) 0.5230(3) 0.0588(10) Uani 1 1 d . . .
H13A H 0.7862 0.0461 0.5023 0.071 Uiso 1 1 calc R . .
C14 C 0.6034(4) 0.1063(3) 0.4539(3) 0.0465(8) Uani 1 1 d . . .
C15 C 0.6236(4) 0.0423(3) 0.3468(3) 0.0510(8) Uani 1 1 d . . .
H15A H 0.5462 0.0114 0.3273 0.061 Uiso 1 1 calc R . .
H15B H 0.6949 -0.0267 0.3508 0.061 Uiso 1 1 calc R . .
C16 C 0.6632(3) 0.0727(3) 0.1250(2) 0.0322(6) Uani 1 1 d . . .
C17 C 0.6906(3) -0.0560(3) 0.1260(3) 0.0418(7) Uani 1 1 d . . .
H17A H 0.7066 -0.0979 0.1912 0.050 Uiso 1 1 calc R . .
C18 C 0.6944(3) -0.1226(3) 0.0326(3) 0.0457(8) Uani 1 1 d . . .
H18A H 0.7135 -0.2083 0.0355 0.055 Uiso 1 1 calc R . .
C19 C 0.6702(3) -0.0627(3) -0.0648(3) 0.0476(8) Uani 1 1 d . . .
H19A H 0.6739 -0.1072 -0.1281 0.057 Uiso 1 1 calc R . .
C20 C 0.6406(3) 0.0639(3) -0.0670(3) 0.0413(7) Uani 1 1 d . . .
H20A H 0.6222 0.1042 -0.1326 0.050 Uiso 1 1 calc R . .
C21 C 0.6371(3) 0.1344(3) 0.0260(2) 0.0321(6) Uani 1 1 d . . .
C22 C 0.5972(3) 0.2716(3) 0.0142(2) 0.0329(6) Uani 1 1 d . . .
C23 C 0.3294(4) 0.5204(3) -0.3091(3) 0.0493(8) Uani 1 1 d . . .
H23A H 0.3867 0.5758 -0.3152 0.059 Uiso 1 1 calc R . .
C24 C 0.1481(5) 0.4430(5) -0.3785(5) 0.0877(16) Uani 1 1 d . . .
H24A H 0.1696 0.3835 -0.3216 0.132 Uiso 1 1 calc R . .
H24B H 0.1465 0.4012 -0.4455 0.132 Uiso 1 1 calc R . .
H24C H 0.0644 0.4917 -0.3642 0.132 Uiso 1 1 calc R . .
C25 C 0.2367(7) 0.6078(5) -0.4751(4) 0.102(2) Uani 1 1 d . . .
H25A H 0.1508 0.6552 -0.4790 0.153 Uiso 1 1 calc R . .
H25B H 0.2570 0.5627 -0.5404 0.153 Uiso 1 1 calc R . .
H25C H 0.2977 0.6621 -0.4655 0.153 Uiso 1 1 calc R . .
C26 C 0.9674(10) -0.1088(11) 0.3074(10) 0.160(4) Uiso 1 1 d . . .
H26A H 0.9439 -0.0236 0.3126 0.192 Uiso 1 1 calc R . .
C27 C 1.0645(11) -0.2668(12) 0.1859(10) 0.204(5) Uiso 1 1 d . . .
H27A H 1.0566 -0.3232 0.2443 0.306 Uiso 1 1 calc R . .
H27B H 1.1542 -0.2723 0.1662 0.306 Uiso 1 1 calc R . .
H27C H 1.0173 -0.2873 0.1254 0.306 Uiso 1 1 calc R . .
C28 C 1.0197(13) -0.0624(12) 0.1324(10) 0.234(6) Uiso 1 1 d . . .
H28A H 0.9847 0.0183 0.1587 0.351 Uiso 1 1 calc R . .
H28B H 0.9690 -0.0810 0.0733 0.351 Uiso 1 1 calc R . .
H28C H 1.1076 -0.0645 0.1087 0.351 Uiso 1 1 calc R . .

loop_
_atom_site_aniso_label
_atom_site_aniso_U_11
_atom_site_aniso_U_22
_atom_site_aniso_U_33
_atom_site_aniso_U_23
_atom_site_aniso_U_13
_atom_site_aniso_U_12
Cu1 0.0429(2) 0.0269(2) 0.0270(2) 0.00241(13) -0.00463(14) -0.00931(14)
S1 0.0475(5) 0.0530(5) 0.0511(5) 0.0200(4) -0.0078(4) -0.0146(4)
S2 0.0626(5) 0.0325(4) 0.0334(4) 0.0002(3) 0.0015(3) -0.0111(3)
O1 0.0540(14) 0.0546(14) 0.0361(12) 0.0051(10) -0.0002(10) -0.0211(11)
O2 0.0454(12) 0.0458(12) 0.0365(11) 0.0055(9) -0.0005(9) -0.0143(10)
O3 0.0533(13) 0.0275(10) 0.0366(11) 0.0014(8) -0.0063(9) -0.0057(9)
O4 0.0660(15) 0.0301(11) 0.0369(11) 0.0027(9) -0.0100(10) -0.0060(10)
O5 0.0631(15) 0.0464(13) 0.0402(13) -0.0012(10) -0.0148(11) -0.0165(11)
O6 0.157(5) 0.132(5) 0.178(6) 0.004(4) -0.011(4) -0.042(4)
N1 0.079(2) 0.0505(18) 0.0448(17) -0.0013(14) -0.0223(15) -0.0061(16)
N2 0.059(3) 0.129(5) 0.192(7) -0.025(5) -0.015(3) -0.024(3)
C1 0.0404(16) 0.0248(13) 0.0403(16) 0.0039(11) 0.0015(12) -0.0021(11)
C2 0.0354(15) 0.0310(14) 0.0403(16) 0.0004(12) 0.0026(12) -0.0016(11)
C3 0.0424(18) 0.057(2) 0.0464(19) 0.0027(16) -0.0037(14) -0.0024(15)
C4 0.0376(19) 0.080(3) 0.063(2) -0.006(2) -0.0036(16) -0.0134(18)
C5 0.042(2) 0.071(3) 0.072(3) -0.004(2) 0.0126(18) -0.0194(18)
C6 0.052(2) 0.056(2) 0.049(2) 0.0073(16) 0.0095(16) -0.0145(17)
C7 0.0362(15) 0.0333(15) 0.0415(16) 0.0005(12) 0.0032(12) -0.0034(12)
C8 0.058(2) 0.050(2) 0.052(2) 0.0160(16) -0.0039(16) -0.0121(17)
C9 0.062(2) 0.0451(18) 0.0338(16) 0.0127(14) -0.0031(14) -0.0103(15)
C10 0.077(3) 0.054(2) 0.0384(19) 0.0052(16) 0.0027(17) -0.0007(19)
C11 0.108(4) 0.066(3) 0.0311(18) 0.0042(17) -0.006(2) -0.010(2)
C12 0.084(3) 0.075(3) 0.047(2) 0.016(2) -0.023(2) -0.015(2)
C13 0.062(2) 0.059(2) 0.052(2) 0.0142(18) -0.0042(18) -0.0025(18)
C14 0.063(2) 0.0408(17) 0.0355(16) 0.0097(13) -0.0011(15) -0.0089(15)
C15 0.073(2) 0.0391(18) 0.0404(18) 0.0040(14) 0.0058(16) -0.0101(16)
C16 0.0300(14) 0.0289(14) 0.0377(15) -0.0016(11) 0.0003(11) -0.0050(11)
C17 0.0433(17) 0.0321(15) 0.0486(18) 0.0049(13) -0.0062(14) -0.0028(13)
C18 0.0466(18) 0.0274(15) 0.062(2) -0.0041(14) -0.0054(15) -0.0016(13)
C19 0.058(2) 0.0388(17) 0.0451(18) -0.0134(14) -0.0005(15) -0.0045(15)
C20 0.0490(18) 0.0377(16) 0.0362(16) -0.0035(13) 0.0007(13) -0.0047(13)
C21 0.0314(14) 0.0301(14) 0.0347(14) -0.0010(11) 0.0031(11) -0.0053(11)
C22 0.0349(15) 0.0311(14) 0.0331(14) 0.0026(11) 0.0040(11) -0.0076(11)
C23 0.065(2) 0.0445(19) 0.0408(18) -0.0034(15) -0.0081(16) -0.0144(16)
C24 0.072(3) 0.085(3) 0.108(4) -0.024(3) -0.038(3) -0.012(3)
C25 0.173(6) 0.077(3) 0.050(3) 0.012(2) -0.026(3) -0.001(4)

loop_
_atom_type_symbol
_atom_type_description
_atom_type_scat_dispersion_real
_atom_type_scat_dispersion_imag
_atom_type_scat_source
C C 0.0033 0.0016 'International Tables Vol C Tables 4.2.6.8 and 6.1.1.4'
Cu Cu 0.3201 1.2651 'International Tables Vol C Tables 4.2.6.8 and 6.1.1.4'
N N 0.0061 0.0033 'International Tables Vol C Tables 4.2.6.8 and 6.1.1.4'
O O 0.0106 0.0060 'International Tables Vol C Tables 4.2.6.8 and 6.1.1.4'
S S 0.1246 0.1234 'International Tables Vol C Tables 4.2.6.8 and 6.1.1.4'
H H 0.0000 0.0000 'International Tables Vol C Tables 4.2.6.8 and 6.1.1.4'

loop_
_geom_angle_atom_site_label_1
_geom_angle_atom_site_label_2
_geom_angle_atom_site_label_3
_geom_angle
_geom_angle_site_symmetry_1
_geom_angle_site_symmetry_3
_geom_angle_publ_flag
O1 Cu1 O4 88.37(10) . . ?
O1 Cu1 O2 168.57(9) . 2_665 ?
O4 Cu1 O2 90.16(10) . 2_665 ?
O1 Cu1 O3 90.80(10) . 2_665 ?
O4 Cu1 O3 168.44(9) . 2_665 ?
O2 Cu1 O3 88.37(9) 2_665 2_665 ?
O1 Cu1 O5 91.50(10) . . ?
O4 Cu1 O5 97.69(9) . . ?
O2 Cu1 O5 99.93(9) 2_665 . ?
O3 Cu1 O5 93.85(9) 2_665 . ?
O1 Cu1 Cu1 82.07(7) . 2_665 ?
O4 Cu1 Cu1 82.99(6) . 2_665 ?
O2 Cu1 Cu1 86.51(6) 2_665 2_665 ?
O3 Cu1 Cu1 85.48(6) 2_665 2_665 ?
O5 Cu1 Cu1 173.52(7) . 2_665 ?
C7 S1 C8 102.98(16) . . ?
C16 S2 C15 102.40(15) . . ?
C1 O1 Cu1 125.7(2) . . ?
C1 O2 Cu1 119.50(19) . 2_665 ?
C22 O3 Cu1 120.96(19) . 2_665 ?
C22 O4 Cu1 124.99(19) . . ?
C23 O5 Cu1 121.9(2) . . ?
C23 N1 C24 121.0(4) . . ?
C23 N1 C25 121.5(4) . . ?
C24 N1 C25 117.4(4) . . ?
C26 N2 C27 131.4(10) . . ?
C26 N2 C28 115.7(9) . . ?
C27 N2 C28 112.8(10) . . ?
O1 C1 O2 125.6(3) . . ?
O1 C1 C2 115.9(3) . . ?
O2 C1 C2 118.5(3) . . ?
C3 C2 C7 118.8(3) . . ?
C3 C2 C1 117.4(3) . . ?
C7 C2 C1 123.7(3) . . ?
C4 C3 C2 122.6(3) . . ?
C4 C3 H3A 118.7 . . ?
C2 C3 H3A 118.7 . . ?
C3 C4 C5 118.0(3) . . ?
C3 C4 H4A 121.0 . . ?
C5 C4 H4A 121.0 . . ?
C6 C5 C4 120.8(3) . . ?
C6 C5 H5A 119.6 . . ?
C4 C5 H5A 119.6 . . ?
C5 C6 C7 121.5(3) . . ?
C5 C6 H6A 119.3 . . ?
C7 C6 H6A 119.3 . . ?
C6 C7 C2 118.3(3) . . ?
C6 C7 S1 121.2(3) . . ?
C2 C7 S1 120.5(2) . . ?
C9 C8 S1 108.2(2) . . ?
C9 C8 H8A 110.1 . . ?
S1 C8 H8A 110.1 . . ?
C9 C8 H8B 110.1 . . ?
S1 C8 H8B 110.1 . . ?
H8A C8 H8B 108.4 . . ?
C10 C9 C14 119.2(3) . . ?
C10 C9 C8 117.2(3) . . ?
C14 C9 C8 123.6(3) . . ?
C11 C10 C9 121.5(4) . . ?
C11 C10 H10A 119.3 . . ?
C9 C10 H10A 119.3 . . ?
C12 C11 C10 119.7(4) . . ?
C12 C11 H11A 120.1 . . ?
C10 C11 H11A 120.1 . . ?
C11 C12 C13 119.7(4) . . ?
C11 C12 H12A 120.2 . . ?
C13 C12 H12A 120.2 . . ?
C14 C13 C12 121.1(4) . . ?
C14 C13 H13A 119.4 . . ?
C12 C13 H13A 119.4 . . ?
C13 C14 C9 118.7(3) . . ?
C13 C14 C15 117.9(3) . . ?
C9 C14 C15 123.3(3) . . ?
C14 C15 S2 107.7(2) . . ?
C14 C15 H15A 110.2 . . ?
S2 C15 H15A 110.2 . . ?
C14 C15 H15B 110.2 . . ?
S2 C15 H15B 110.2 . . ?
H15A C15 H15B 108.5 . . ?
C17 C16 C21 118.5(3) . . ?
C17 C16 S2 120.3(2) . . ?
C21 C16 S2 121.2(2) . . ?
C18 C17 C16 121.6(3) . . ?
C18 C17 H17A 119.2 . . ?
C16 C17 H17A 119.2 . . ?
C19 C18 C17 120.3(3) . . ?
C19 C18 H18A 119.9 . . ?
C17 C18 H18A 119.9 . . ?
C20 C19 C18 118.9(3) . . ?
C20 C19 H19A 120.6 . . ?
C18 C19 H19A 120.6 . . ?
C19 C20 C21 122.4(3) . . ?
C19 C20 H20A 118.8 . . ?
C21 C20 H20A 118.8 . . ?
C20 C21 C16 118.4(3) . . ?
C20 C21 C22 117.5(3) . . ?
C16 C21 C22 124.0(2) . . ?
O4 C22 O3 124.9(3) . . ?
O4 C22 C21 117.0(3) . . ?
O3 C22 C21 118.1(2) . . ?
O5 C23 N1 124.3(3) . . ?
O5 C23 H23A 117.9 . . ?
N1 C23 H23A 117.9 . . ?
N1 C24 H24A 109.5 . . ?
N1 C24 H24B 109.5 . . ?
H24A C24 H24B 109.5 . . ?
N1 C24 H24C 109.5 . . ?
H24A C24 H24C 109.5 . . ?
H24B C24 H24C 109.5 . . ?
N1 C25 H25A 109.5 . . ?
N1 C25 H25B 109.5 . . ?
H25A C25 H25B 109.5 . . ?
N1 C25 H25C 109.5 . . ?
H25A C25 H25C 109.5 . . ?
H25B C25 H25C 109.5 . . ?
O6 C26 N2 125.6(11) . . ?
O6 C26 H26A 117.2 . . ?
N2 C26 H26A 117.2 . . ?
N2 C27 H27A 109.5 . . ?
N2 C27 H27B 109.5 . . ?
H27A C27 H27B 109.5 . . ?
N2 C27 H27C 109.5 . . ?
H27A C27 H27C 109.5 . . ?
H27B C27 H27C 109.5 . . ?
N2 C28 H28A 109.5 . . ?
N2 C28 H28B 109.5 . . ?
H28A C28 H28B 109.5 . . ?
N2 C28 H28C 109.5 . . ?
H28A C28 H28C 109.5 . . ?
H28B C28 H28C 109.5 . . ?

loop_
_geom_bond_atom_site_label_1
_geom_bond_atom_site_label_2
_geom_bond_distance
_geom_bond_site_symmetry_2
_geom_bond_publ_flag
Cu1 O1 1.963(2) . ?
Cu1 O4 1.971(2) . ?
Cu1 O2 1.982(2) 2_665 ?
Cu1 O3 1.990(2) 2_665 ?
Cu1 O5 2.139(2) . ?
Cu1 Cu1 2.6320(7) 2_665 ?
S1 C7 1.774(3) . ?
S1 C8 1.810(3) . ?
S2 C16 1.773(3) . ?
S2 C15 1.828(3) . ?
O1 C1 1.259(4) . ?
O2 C1 1.261(4) . ?
O2 Cu1 1.982(2) 2_665 ?
O3 C22 1.264(3) . ?
O3 Cu1 1.990(2) 2_665 ?
O4 C22 1.256(4) . ?
O5 C23 1.232(4) . ?
O6 C26 1.210(11) . ?
N1 C23 1.312(4) . ?
N1 C24 1.439(6) . ?
N1 C25 1.449(5) . ?
N2 C26 1.292(11) . ?
N2 C27 1.339(12) . ?
N2 C28 1.431(12) . ?
C1 C2 1.508(4) . ?
C2 C3 1.393(5) . ?
C2 C7 1.405(4) . ?
C3 C4 1.371(5) . ?
C3 H3A 0.9300 . ?
C4 C5 1.390(6) . ?
C4 H4A 0.9300 . ?
C5 C6 1.370(5) . ?
C5 H5A 0.9300 . ?
C6 C7 1.390(5) . ?
C6 H6A 0.9300 . ?
C8 C9 1.494(5) . ?
C8 H8A 0.9700 . ?
C8 H8B 0.9700 . ?
C9 C10 1.391(5) . ?
C9 C14 1.395(5) . ?
C10 C11 1.379(6) . ?
C10 H10A 0.9300 . ?
C11 C12 1.362(6) . ?
C11 H11A 0.9300 . ?
C12 C13 1.400(6) . ?
C12 H12A 0.9300 . ?
C13 C14 1.388(5) . ?
C13 H13A 0.9300 . ?
C14 C15 1.511(5) . ?
C15 H15A 0.9700 . ?
C15 H15B 0.9700 . ?
C16 C17 1.396(4) . ?
C16 C21 1.405(4) . ?
C17 C18 1.379(5) . ?
C17 H17A 0.9300 . ?
C18 C19 1.376(5) . ?
C18 H18A 0.9300 . ?
C19 C20 1.375(4) . ?
C19 H19A 0.9300 . ?
C20 C21 1.399(4) . ?
C20 H20A 0.9300 . ?
C21 C22 1.501(4) . ?
C23 H23A 0.9300 . ?
C24 H24A 0.9600 . ?
C24 H24B 0.9600 . ?
C24 H24C 0.9600 . ?
C25 H25A 0.9600 . ?
C25 H25B 0.9600 . ?
C25 H25C 0.9600 . ?
C26 H26A 0.9300 . ?
C27 H27A 0.9600 . ?
C27 H27B 0.9600 . ?
C27 H27C 0.9600 . ?
C28 H28A 0.9600 . ?
C28 H28B 0.9600 . ?
C28 H28C 0.9600 . ?
